data_2203117
loop_
_publ_author_name
'Yusof, M. Sukeri. M.'
'Yamin, Bohari. M.'
'Kassim, M. B.'

_publ_section_title
;
 Bis(<i>o</i>-chlorophenylbenzoylthiourea-\k<i>S</i>)diiodomercury(II)
;
_journal_issue 1
_journal_name_full 'Acta Crystallographica Section E'
_journal_page_first m98
_journal_page_last m99
_journal_paper_doi 10.1107/S1600536803028654
_journal_volume 60
_journal_year 2004
_chemical_formula_iupac '[Hg I2 (C14 H11 Cl1 N2 O1 S1)2]'
_chemical_formula_moiety 'C28 H22 Cl2 Hg I2 N4 O2 S2'
_chemical_formula_sum 'C28 H22 Cl2 Hg I2 N4 O2 S2'
_chemical_formula_weight 1035.91
_chemical_name_systematic
;
Di-iodo-bis(o-chlorophenylbenzoylthiourea-\kS)mercury(II)
;
_space_group_IT_number 15
_symmetry_cell_setting monoclinic
_symmetry_space_group_name_Hall '-C 2yc'
_symmetry_space_group_name_H-M 'C 1 2/c 1'
_atom_sites_solution_hydrogens geom
_atom_sites_solution_primary direct
_atom_sites_solution_secondary difmap
_audit_creation_method SHELXL-97
_cell_angle_alpha 90.00
_cell_angle_beta 118.26(3)
_cell_angle_gamma 90.00
_cell_formula_units_Z 4
_cell_length_a 20.900(4)
_cell_length_b 8.8496(18)
_cell_length_c 19.845(4)
_cell_measurement_reflns_used 3229
_cell_measurement_temperature 293(2)
_cell_measurement_theta_max 27.6
_cell_measurement_theta_min 2.2
_cell_volume 3233.0(14)
_computing_cell_refinement 'SAINT (Siemens, 1996)'
_computing_data_collection 'SMART (Siemens, 1996)'
_computing_data_reduction SAINT
_computing_molecular_graphics SHELXTL
_computing_publication_material
;
SHELXTL, PARST (Nardelli, 1995) and PLATON (Spek, 2003)
;
_computing_structure_refinement SHELXTL
_computing_structure_solution 'SHELXTL (Sheldrick, 1997)'
_diffrn_ambient_temperature 293(2)
_diffrn_detector_area_resol_mean 83.66
_diffrn_measured_fraction_theta_full 0.99
_diffrn_measured_fraction_theta_max 0.99
_diffrn_measurement_device_type
;
Bruker SMART APEX CCD area-detector
;
_diffrn_measurement_method \w
_diffrn_radiation_monochromator graphite
_diffrn_radiation_source 'fine-focus sealed tube'
_diffrn_radiation_type MoK\a
_diffrn_radiation_wavelength 0.71073
_diffrn_reflns_av_R_equivalents 0.0396
_diffrn_reflns_av_sigmaI/netI 0.0475
_diffrn_reflns_limit_h_max 27
_diffrn_reflns_limit_h_min -21
_diffrn_reflns_limit_k_max 11
_diffrn_reflns_limit_k_min -10
_diffrn_reflns_limit_l_max 25
_diffrn_reflns_limit_l_min -25
_diffrn_reflns_number 10696
_diffrn_reflns_theta_full 27.6
_diffrn_reflns_theta_max 27.6
_diffrn_reflns_theta_min 2.2
_diffrn_standards_decay_% 0
_diffrn_standards_number 0
_exptl_absorpt_coefficient_mu 6.998
_exptl_absorpt_correction_T_max 0.571
_exptl_absorpt_correction_T_min 0.269
_exptl_absorpt_correction_type multi-scan
_exptl_absorpt_process_details '(SADABS; Sheldrick, 1996)'
_exptl_crystal_colour 'light yellow'
_exptl_crystal_density_diffrn 2.128
_exptl_crystal_density_method 'not measured'
_exptl_crystal_description slab
_exptl_crystal_F_000 1944
_exptl_crystal_size_max 0.24
_exptl_crystal_size_mid 0.11
_exptl_crystal_size_min 0.08
_refine_diff_density_max 1.33
_refine_diff_density_min -0.67
_refine_ls_extinction_method none
_refine_ls_goodness_of_fit_ref 1.073
_refine_ls_hydrogen_treatment constr
_refine_ls_matrix_type full
_refine_ls_number_parameters 186
_refine_ls_number_reflns 3734
_refine_ls_number_restraints 0
_refine_ls_restrained_S_all 1.073
_refine_ls_R_factor_all 0.054
_refine_ls_R_factor_gt 0.042
_refine_ls_shift/su_max 0.000
_refine_ls_shift/su_mean 0.000
_refine_ls_structure_factor_coef Fsqd
_refine_ls_weighting_details 'calc w = 1/[\s^2^(Fo^2^)+(0.0424P)^2^+0.7273P] where P = (Fo^2^+2Fc^2^)/3'
_refine_ls_weighting_scheme calc
_refine_ls_wR_factor_gt 0.094
_refine_ls_wR_factor_ref 0.098
_reflns_number_gt 2980
_reflns_number_total 3734
_reflns_threshold_expression I>2\s(I)
_cod_data_source_file su6067.cif
_cod_data_source_block I
_cod_depositor_comments
;
The following automatic conversions were performed:
'_symmetry_cell_setting' value 'Monoclinic' changed to 'monoclinic'
according to '/home/saulius/struct/CIF-dictionaries/cif_core.dic'
dictionary named 'cif_core.dic' version 2.4.1 from 2010-06-29.

Automatic conversion script
Id: cif_fix_enum 1527 2010-12-29 10:47:43Z saulius 

The following automatic conversions were performed:

'_symmetry_cell_setting' value 'Monoclinic' changed to 'monoclinic'
according to /home/saulius/struct/CIF-dictionaries/cif_core.dic
dictionary named 'cif_core.dic' version 2.4.1 from 2010-06-29.

Automatic conversion script
Id: cif_fix_values 1715 2011-07-08 13:25:40Z adriana 
;
_cod_original_cell_volume 3233.1(11)
_cod_original_sg_symbol_H-M 'C 2/c'
_cod_database_code 2203117
_cod_database_fobs_code 2203117

loop_
_symmetry_equiv_pos_as_xyz
'x, y, z'
'-x, y, -z+1/2'
'x+1/2, y+1/2, z'
'-x+1/2, y+1/2, -z+1/2'
'-x, -y, -z'
'x, -y, z-1/2'
'-x+1/2, -y+1/2, -z'
'x+1/2, -y+1/2, z-1/2'

loop_
_atom_site_label
_atom_site_fract_x
_atom_site_fract_y
_atom_site_fract_z
_atom_site_U_iso_or_equiv
_atom_site_adp_type
_atom_site_calc_flag
_atom_site_refinement_flags
_atom_site_occupancy
_atom_site_type_symbol
Hg1 0.0000 0.35263(4) 0.2500 0.05106(13) Uani d S 1 Hg
S1 0.10650(8) 0.15565(17) 0.33166(10) 0.0534(4) Uani d . 1 S
I1 0.04980(2) 0.46136(5) 0.15883(3) 0.06869(16) Uani d . 1 I
Cl1 0.15404(10) -0.2485(2) 0.32346(10) 0.0730(5) Uani d . 1 Cl
O1 0.0306(2) -0.1440(5) 0.4644(2) 0.0592(11) Uani d . 1 O
N1 0.0143(2) 0.0248(5) 0.3714(3) 0.0526(12) Uani d . 1 N
H1A -0.0171 0.0830 0.3368 0.063 Uiso calc R 1 H
N2 0.1333(2) -0.0543(6) 0.4347(3) 0.0504(12) Uani d . 1 N
H2A 0.1211 -0.1085 0.4627 0.060 Uiso calc R 1 H
C1 -0.1395(3) 0.0192(7) 0.3235(3) 0.0512(14) Uani d . 1 C
H1B -0.1224 0.0987 0.3057 0.061 Uiso calc R 1 H
C2 -0.2138(3) -0.0020(7) 0.2946(4) 0.0594(16) Uani d . 1 C
H2B -0.2463 0.0640 0.2579 0.071 Uiso calc R 1 H
C3 -0.2393(3) -0.1190(7) 0.3199(4) 0.0538(15) Uani d . 1 C
H3A -0.2890 -0.1342 0.2999 0.065 Uiso calc R 1 H
C4 -0.1911(4) -0.2137(7) 0.3750(4) 0.0578(16) Uani d . 1 C
H4A -0.2084 -0.2927 0.3928 0.069 Uiso calc R 1 H
C5 -0.1180(3) -0.1938(7) 0.4044(4) 0.0542(14) Uani d . 1 C
H5A -0.0859 -0.2588 0.4421 0.065 Uiso calc R 1 H
C6 -0.0912(3) -0.0776(6) 0.3783(3) 0.0406(12) Uani d . 1 C
C7 -0.0115(3) -0.0706(6) 0.4097(3) 0.0446(13) Uani d . 1 C
C8 0.0840(3) 0.0350(6) 0.3831(3) 0.0451(13) Uani d . 1 C
C9 0.2056(3) -0.0653(6) 0.4461(3) 0.0447(13) Uani d . 1 C
C10 0.2616(3) 0.0090(8) 0.5072(3) 0.0587(16) Uani d . 1 C
H10A 0.2512 0.0683 0.5394 0.070 Uiso calc R 1 H
C11 0.3316(4) -0.0038(8) 0.5205(4) 0.0653(17) Uani d . 1 C
H11A 0.3686 0.0449 0.5623 0.078 Uiso calc R 1 H
C12 0.3475(4) -0.0877(8) 0.4728(4) 0.0642(17) Uani d . 1 C
H12A 0.3952 -0.0947 0.4815 0.077 Uiso calc R 1 H
C13 0.2933(4) -0.1616(7) 0.4122(4) 0.0617(17) Uani d . 1 C
H13A 0.3043 -0.2192 0.3798 0.074 Uiso calc R 1 H
C14 0.2216(3) -0.1512(6) 0.3984(3) 0.0478(13) Uani d . 1 C

loop_
_atom_site_aniso_label
_atom_site_aniso_U_11
_atom_site_aniso_U_22
_atom_site_aniso_U_33
_atom_site_aniso_U_12
_atom_site_aniso_U_13
_atom_site_aniso_U_23
Hg1 0.0410(2) 0.0567(2) 0.0571(2) 0.000 0.02449(16) 0.000
S1 0.0316(7) 0.0573(9) 0.0739(10) 0.0101(6) 0.0271(7) 0.0239(7)
I1 0.0495(3) 0.0846(3) 0.0724(3) -0.0071(2) 0.0293(2) 0.0216(2)
Cl1 0.0686(11) 0.0684(11) 0.0701(10) -0.0029(8) 0.0231(9) -0.0128(8)
O1 0.042(2) 0.077(3) 0.062(3) 0.013(2) 0.027(2) 0.023(2)
N1 0.028(2) 0.061(3) 0.071(3) 0.013(2) 0.026(2) 0.022(2)
N2 0.035(3) 0.069(3) 0.050(3) 0.012(2) 0.023(2) 0.020(2)
C1 0.042(3) 0.059(4) 0.060(4) 0.002(3) 0.030(3) 0.010(3)
C2 0.044(4) 0.069(4) 0.072(4) 0.009(3) 0.034(3) 0.010(3)
C3 0.041(3) 0.062(4) 0.062(4) -0.004(3) 0.027(3) -0.002(3)
C4 0.065(4) 0.044(3) 0.082(4) -0.002(3) 0.050(4) 0.007(3)
C5 0.048(4) 0.051(3) 0.068(4) 0.008(3) 0.031(3) 0.008(3)
C6 0.041(3) 0.040(3) 0.046(3) 0.001(2) 0.025(3) 0.001(2)
C7 0.046(3) 0.046(3) 0.047(3) 0.005(3) 0.026(3) 0.005(2)
C8 0.036(3) 0.049(3) 0.052(3) 0.008(2) 0.022(3) 0.009(3)
C9 0.033(3) 0.052(3) 0.050(3) 0.010(2) 0.020(3) 0.011(3)
C10 0.040(4) 0.083(5) 0.050(3) 0.013(3) 0.019(3) -0.001(3)
C11 0.040(4) 0.082(5) 0.058(4) 0.002(3) 0.011(3) 0.003(3)
C12 0.040(4) 0.067(4) 0.084(5) 0.014(3) 0.028(4) 0.020(4)
C13 0.059(4) 0.060(4) 0.078(4) 0.017(3) 0.042(4) 0.009(3)
C14 0.047(3) 0.041(3) 0.058(3) 0.005(2) 0.027(3) 0.004(2)

loop_
_atom_type_symbol
_atom_type_description
_atom_type_scat_dispersion_real
_atom_type_scat_dispersion_imag
_atom_type_scat_source
C C 0.0033 0.0016 'International Tables Vol C Tables 4.2.6.8 and 6.1.1.4'
H H 0.0000 0.0000 'International Tables Vol C Tables 4.2.6.8 and 6.1.1.4'
N N 0.0061 0.0033 'International Tables Vol C Tables 4.2.6.8 and 6.1.1.4'
O O 0.0106 0.0060 'International Tables Vol C Tables 4.2.6.8 and 6.1.1.4'
S S 0.1246 0.1234 'International Tables Vol C Tables 4.2.6.8 and 6.1.1.4'
I I -0.4742 1.8119 'International Tables Vol C Tables 4.2.6.8 and 6.1.1.4'
Hg Hg -2.3894 9.2266 'International Tables Vol C Tables 4.2.6.8 and 6.1.1.4'
Cl Cl 0.1484 0.1585 'International Tables Vol C Tables 4.2.6.8 and 6.1.1.4'

loop_
_geom_angle_atom_site_label_1
_geom_angle_atom_site_label_2
_geom_angle_atom_site_label_3
_geom_angle_site_symmetry_1
_geom_angle_site_symmetry_3
_geom_angle
_geom_angle_publ_flag
I1 Hg1 I1 . 2 137.56(3) yes
I1 Hg1 S1 . 2 107.71(4) yes
I1 Hg1 S1 2 2 99.55(4) yes
I1 Hg1 S1 . . 99.55(4) ?
I1 Hg1 S1 2 . 107.71(4) ?
S1 Hg1 S1 2 . 99.00(8) yes
C8 S1 Hg1 . . 112.75(19) ?
C8 N1 C7 . . 126.9(5) ?
C8 N1 H1A . . 116.6 ?
C7 N1 H1A . . 116.6 ?
C8 N2 C9 . . 123.1(5) ?
C8 N2 H2A . . 118.5 ?
C9 N2 H2A . . 118.5 ?
C6 C1 C2 . . 120.0(5) ?
C6 C1 H1B . . 120.0 ?
C2 C1 H1B . . 120.0 ?
C3 C2 C1 . . 120.4(6) ?
C3 C2 H2B . . 119.8 ?
C1 C2 H2B . . 119.8 ?
C2 C3 C4 . . 119.4(6) ?
C2 C3 H3A . . 120.3 ?
C4 C3 H3A . . 120.3 ?
C5 C4 C3 . . 121.0(6) ?
C5 C4 H4A . . 119.5 ?
C3 C4 H4A . . 119.5 ?
C4 C5 C6 . . 120.3(6) ?
C4 C5 H5A . . 119.8 ?
C6 C5 H5A . . 119.8 ?
C1 C6 C5 . . 118.9(5) ?
C1 C6 C7 . . 124.4(5) ?
C5 C6 C7 . . 116.6(5) ?
O1 C7 N1 . . 120.3(5) ?
O1 C7 C6 . . 123.4(5) ?
N1 C7 C6 . . 116.2(5) ?
N2 C8 N1 . . 118.1(5) ?
N2 C8 S1 . . 120.7(4) ?
N1 C8 S1 . . 121.2(4) ?
C14 C9 C10 . . 119.0(5) ?
C14 C9 N2 . . 121.0(5) ?
C10 C9 N2 . . 120.0(5) ?
C11 C10 C9 . . 120.9(6) ?
C11 C10 H10A . . 119.5 ?
C9 C10 H10A . . 119.5 ?
C12 C11 C10 . . 120.2(7) ?
C12 C11 H11A . . 119.9 ?
C10 C11 H11A . . 119.9 ?
C11 C12 C13 . . 119.9(6) ?
C11 C12 H12A . . 120.0 ?
C13 C12 H12A . . 120.0 ?
C12 C13 C14 . . 120.5(6) ?
C12 C13 H13A . . 119.8 ?
C14 C13 H13A . . 119.8 ?
C9 C14 C13 . . 119.5(6) ?
C9 C14 Cl1 . . 120.4(5) ?
C13 C14 Cl1 . . 120.1(5) ?

loop_
_geom_bond_atom_site_label_1
_geom_bond_atom_site_label_2
_geom_bond_site_symmetry_2
_geom_bond_distance
_geom_bond_publ_flag
Hg1 I1 . 2.6582(6) yes
Hg1 I1 2 2.6582(6) ?
Hg1 S1 2 2.6840(16) ?
Hg1 S1 . 2.6840(16) yes
S1 C8 . 1.690(6) yes
Cl1 C14 . 1.721(6) yes
O1 C7 . 1.213(6) yes
N1 C8 . 1.366(7) yes
N1 C7 . 1.404(7) ?
N1 H1A . 0.8600 ?
N2 C8 . 1.317(7) yes
N2 C9 . 1.422(7) ?
N2 H2A . 0.8600 ?
C1 C6 . 1.377(8) ?
C1 C2 . 1.390(8) ?
C1 H1B . 0.9300 ?
C2 C3 . 1.365(8) ?
C2 H2B . 0.9300 ?
C3 C4 . 1.366(9) ?
C3 H3A . 0.9300 ?
C4 C5 . 1.366(8) ?
C4 H4A . 0.9300 ?
C5 C6 . 1.383(8) ?
C5 H5A . 0.9300 ?
C6 C7 . 1.478(8) ?
C9 C14 . 1.372(8) ?
C9 C10 . 1.388(8) ?
C10 C11 . 1.363(9) ?
C10 H10A . 0.9300 ?
C11 C12 . 1.362(9) ?
C11 H11A . 0.9300 ?
C12 C13 . 1.367(10) ?
C12 H12A . 0.9300 ?
C13 C14 . 1.393(8) ?
C13 H13A . 0.9300 ?

loop_
_geom_hbond_atom_site_label_D
_geom_hbond_atom_site_label_H
_geom_hbond_atom_site_label_A
_geom_hbond_site_symmetry_A
_geom_hbond_distance_DH
_geom_hbond_distance_HA
_geom_hbond_distance_DA
_geom_hbond_angle_DHA
_geom_hbond_publ_flag
N2 H2A O1 1_555 0.86 1.93 2.604(7) 134 yes

loop_
_geom_torsion_atom_site_label_1
_geom_torsion_atom_site_label_2
_geom_torsion_atom_site_label_3
_geom_torsion_atom_site_label_4
_geom_torsion_site_symmetry_1
_geom_torsion
I1 Hg1 S1 C8 . -166.9(2)
I1 Hg1 S1 C8 2 46.0(2)
S1 Hg1 S1 C8 2 -57.1(2)
C6 C1 C2 C3 . -0.5(9)
C1 C2 C3 C4 . 1.3(9)
C2 C3 C4 C5 . -0.8(10)
C3 C4 C5 C6 . -0.5(10)
C2 C1 C6 C5 . -0.8(9)
C2 C1 C6 C7 . 176.5(5)
C4 C5 C6 C1 . 1.2(9)
C4 C5 C6 C7 . -176.3(5)
C8 N1 C7 O1 . 7.8(9)
C8 N1 C7 C6 . -170.7(5)
C1 C6 C7 O1 . 170.5(6)
C5 C6 C7 O1 . -12.1(8)
C1 C6 C7 N1 . -11.1(8)
C5 C6 C7 N1 . 166.3(5)
C9 N2 C8 N1 . 173.1(5)
C9 N2 C8 S1 . -5.5(8)
C7 N1 C8 N2 . 1.1(9)
C7 N1 C8 S1 . 179.7(5)
Hg1 S1 C8 N2 . -170.1(4)
Hg1 S1 C8 N1 . 11.3(6)
C8 N2 C9 C14 . -79.6(8)
C8 N2 C9 C10 . 101.7(7)
C14 C9 C10 C11 . -0.7(9)
N2 C9 C10 C11 . 178.0(6)
C9 C10 C11 C12 . 1.4(10)
C10 C11 C12 C13 . -1.2(10)
C11 C12 C13 C14 . 0.3(10)
C10 C9 C14 C13 . -0.1(8)
N2 C9 C14 C13 . -178.9(5)
C10 C9 C14 Cl1 . 178.5(5)
N2 C9 C14 Cl1 . -0.2(7)
C12 C13 C14 C9 . 0.3(9)
C12 C13 C14 Cl1 . -178.3(5)
